data_7022564
loop_
_publ_author_name
'M\'enard, Gabriel'
'Stephan, Douglas W.'

_publ_section_title
;
 CO2 reduction via aluminum complexes of ammonia boranes.
;
_journal_issue 15
_journal_name_full 'Dalton transactions (Cambridge, England : 2003)'
_journal_page_first 5447
_journal_page_last 5453
_journal_paper_doi 10.1039/c3dt00098b
_journal_volume 42
_journal_year 2013
_chemical_formula_sum 'C9 H11 B F5 N'
_chemical_formula_weight 239.00
_chemical_name_systematic
;
?
;
_space_group_IT_number 14
_symmetry_cell_setting monoclinic
_symmetry_space_group_name_Hall '-P 2ybc'
_symmetry_space_group_name_H-M 'P 1 21/c 1'
_atom_sites_solution_hydrogens geom
_atom_sites_solution_primary direct
_atom_sites_solution_secondary difmap
_audit_creation_method SHELXL-97
_cell_angle_alpha 90.00
_cell_angle_beta 113.294(3)
_cell_angle_gamma 90.00
_cell_formula_units_Z 4
_cell_length_a 9.9549(5)
_cell_length_b 9.8224(5)
_cell_length_c 11.8944(5)
_cell_measurement_temperature 150(2)
_cell_volume 1068.24(9)
_computing_structure_refinement 'SHELXL-97 (Sheldrick, 1997)'
_computing_structure_solution 'SHELXS-97 (Sheldrick, 1990)'
_diffrn_ambient_temperature 150(2)
_diffrn_measured_fraction_theta_full 0.996
_diffrn_measured_fraction_theta_max 0.996
_diffrn_radiation_monochromator graphite
_diffrn_radiation_source 'fine-focus sealed tube'
_diffrn_radiation_type MoK\a
_diffrn_radiation_wavelength 0.71073
_diffrn_reflns_av_R_equivalents 0.0416
_diffrn_reflns_av_sigmaI/netI 0.0452
_diffrn_reflns_limit_h_max 12
_diffrn_reflns_limit_h_min -14
_diffrn_reflns_limit_k_max 14
_diffrn_reflns_limit_k_min -14
_diffrn_reflns_limit_l_max 17
_diffrn_reflns_limit_l_min -17
_diffrn_reflns_number 13048
_diffrn_reflns_theta_full 30.90
_diffrn_reflns_theta_max 30.90
_diffrn_reflns_theta_min 2.79
_exptl_absorpt_coefficient_mu 0.148
_exptl_absorpt_correction_T_max 0.9912
_exptl_absorpt_correction_T_min 0.9782
_exptl_absorpt_correction_type multi-scan
_exptl_absorpt_process_details sadabs
_exptl_crystal_density_diffrn 1.486
_exptl_crystal_density_method 'not measured'
_exptl_crystal_F_000 488
_exptl_crystal_size_max 0.15
_exptl_crystal_size_mid 0.14
_exptl_crystal_size_min 0.06
_refine_diff_density_max 0.339
_refine_diff_density_min -0.236
_refine_diff_density_rms 0.054
_refine_ls_extinction_method none
_refine_ls_goodness_of_fit_ref 1.028
_refine_ls_hydrogen_treatment mixed
_refine_ls_matrix_type full
_refine_ls_number_parameters 148
_refine_ls_number_reflns 3374
_refine_ls_number_restraints 0
_refine_ls_restrained_S_all 1.028
_refine_ls_R_factor_all 0.0812
_refine_ls_R_factor_gt 0.0452
_refine_ls_shift/su_max 0.005
_refine_ls_shift/su_mean 0.001
_refine_ls_structure_factor_coef Fsqd
_refine_ls_weighting_details 'calc w=1/[\s^2^(Fo^2^)+(0.0519P)^2^+0.2470P] where P=(Fo^2^+2Fc^2^)/3'
_refine_ls_weighting_scheme calc
_refine_ls_wR_factor_gt 0.1049
_refine_ls_wR_factor_ref 0.1214
_reflns_number_gt 2181
_reflns_number_total 3374
_reflns_threshold_expression >2sigma(I)
_cod_data_source_file c3dt00098b.txt
_cod_data_source_block gm076_0m
_cod_original_sg_symbol_H-M P2(1)/c
_cod_database_code 7022564

loop_
_symmetry_equiv_pos_as_xyz
'x, y, z'
'-x, y+1/2, -z+1/2'
'-x, -y, -z'
'x, -y-1/2, z-1/2'

loop_
_atom_site_label
_atom_site_type_symbol
_atom_site_fract_x
_atom_site_fract_y
_atom_site_fract_z
_atom_site_U_iso_or_equiv
_atom_site_adp_type
_atom_site_occupancy
_atom_site_symmetry_multiplicity
_atom_site_calc_flag
_atom_site_refinement_flags
F1 F -0.25038(9) 0.92819(10) 0.16588(9) 0.0313(2) Uani 1 1 d .
F2 F 0.01310(11) 1.04705(10) 0.29608(9) 0.0351(3) Uani 1 1 d .
F3 F 0.24411(9) 0.99222(11) 0.24415(10) 0.0372(3) Uani 1 1 d .
F4 F -0.27974(9) 0.76042(11) -0.02353(10) 0.0345(3) Uani 1 1 d .
F5 F -0.05152(10) 0.70597(10) -0.08041(9) 0.0325(3) Uani 1 1 d .
N1 N 0.34445(12) 0.68940(13) 0.11154(11) 0.0214(3) Uani 1 1 d .
C1 C 0.40352(19) 0.70547(19) 0.24646(15) 0.0338(4) Uani 1 1 d .
H1 H 0.3226 0.7075 0.2737 0.051 Uiso 1 1 calc R
H8 H 0.4588 0.7908 0.2696 0.051 Uiso 1 1 calc R
H9 H 0.4682 0.6288 0.2853 0.051 Uiso 1 1 calc R
C2 C 0.10947(15) 0.84509(15) 0.07950(13) 0.0195(3) Uani 1 1 d .
C3 C 0.11632(15) 0.93056(16) 0.17402(14) 0.0225(3) Uani 1 1 d .
C4 C -0.00153(16) 0.96082(16) 0.20423(14) 0.0229(3) Uani 1 1 d .
C5 C -0.13475(15) 0.90222(16) 0.13786(14) 0.0215(3) Uani 1 1 d .
C6 C 0.25858(17) 0.56110(17) 0.07868(16) 0.0290(4) Uani 1 1 d .
H2 H 0.2207 0.5477 -0.0101 0.043 Uiso 1 1 calc R
H3 H 0.1768 0.5667 0.1046 0.043 Uiso 1 1 calc R
H4 H 0.3217 0.4843 0.1199 0.043 Uiso 1 1 calc R
C7 C 0.46929(18) 0.6776(2) 0.07294(19) 0.0383(4) Uani 1 1 d .
H6 H 0.5308 0.6001 0.1148 0.057 Uiso 1 1 calc R
H5 H 0.5275 0.7613 0.0944 0.057 Uiso 1 1 calc R
H7 H 0.4317 0.6635 -0.0158 0.057 Uiso 1 1 calc R
C8 C -0.02836(15) 0.79067(15) 0.01519(13) 0.0200(3) Uani 1 1 d .
C9 C -0.14874(15) 0.81715(16) 0.04232(14) 0.0217(3) Uani 1 1 d .
B1 B 0.24720(17) 0.82022(19) 0.04098(17) 0.0233(4) Uani 1 1 d .
H11 H 0.3098 0.9024 0.0610 0.028 Uiso 1 1 calc R
H10 H 0.2104 0.8054 -0.0485 0.028 Uiso 1 1 calc R

loop_
_atom_site_aniso_label
_atom_site_aniso_U_11
_atom_site_aniso_U_22
_atom_site_aniso_U_33
_atom_site_aniso_U_23
_atom_site_aniso_U_13
_atom_site_aniso_U_12
F1 0.0273(5) 0.0367(6) 0.0381(6) -0.0012(4) 0.0216(4) 0.0038(4)
F2 0.0389(5) 0.0360(6) 0.0290(5) -0.0146(4) 0.0121(4) 0.0016(4)
F3 0.0212(5) 0.0399(6) 0.0426(6) -0.0165(5) 0.0041(4) -0.0081(4)
F4 0.0173(4) 0.0384(6) 0.0447(6) -0.0143(5) 0.0088(4) -0.0074(4)
F5 0.0261(5) 0.0395(6) 0.0303(5) -0.0169(4) 0.0092(4) -0.0012(4)
N1 0.0172(5) 0.0239(7) 0.0231(6) 0.0026(5) 0.0080(5) 0.0029(5)
C1 0.0343(9) 0.0357(10) 0.0217(8) -0.0008(7) 0.0006(7) 0.0044(7)
C2 0.0171(6) 0.0194(7) 0.0215(7) 0.0029(6) 0.0070(6) 0.0017(5)
C3 0.0181(6) 0.0208(8) 0.0244(7) -0.0010(6) 0.0037(6) -0.0024(5)
C4 0.0284(7) 0.0198(8) 0.0200(7) -0.0037(6) 0.0091(6) 0.0014(6)
C5 0.0206(6) 0.0226(8) 0.0244(7) 0.0037(6) 0.0122(6) 0.0037(6)
C6 0.0307(8) 0.0213(8) 0.0313(9) -0.0004(7) 0.0084(7) 0.0011(6)
C7 0.0248(8) 0.0473(11) 0.0492(11) 0.0130(9) 0.0215(8) 0.0129(7)
C8 0.0206(7) 0.0199(8) 0.0187(7) -0.0032(6) 0.0069(6) 0.0011(5)
C9 0.0159(6) 0.0215(8) 0.0260(8) -0.0017(6) 0.0064(6) -0.0023(5)
B1 0.0197(7) 0.0251(9) 0.0269(9) 0.0069(7) 0.0111(7) 0.0022(6)

loop_
_atom_type_symbol
_atom_type_description
_atom_type_scat_dispersion_real
_atom_type_scat_dispersion_imag
_atom_type_scat_source
C C 0.0033 0.0016 'International Tables Vol C Tables 4.2.6.8 and 6.1.1.4'
H H 0.0000 0.0000 'International Tables Vol C Tables 4.2.6.8 and 6.1.1.4'
N N 0.0061 0.0033 'International Tables Vol C Tables 4.2.6.8 and 6.1.1.4'
B B 0.0013 0.0007 'International Tables Vol C Tables 4.2.6.8 and 6.1.1.4'
F F 0.0171 0.0103 'International Tables Vol C Tables 4.2.6.8 and 6.1.1.4'

loop_
_geom_angle_atom_site_label_1
_geom_angle_atom_site_label_2
_geom_angle_atom_site_label_3
_geom_angle
C1 N1 C6 108.39(13)
C1 N1 C7 108.64(13)
C6 N1 C7 108.42(13)
C1 N1 B1 111.98(12)
C6 N1 B1 111.77(12)
C7 N1 B1 107.53(12)
N1 C1 H1 109.5
N1 C1 H8 109.5
H1 C1 H8 109.5
N1 C1 H9 109.5
H1 C1 H9 109.5
H8 C1 H9 109.5
C3 C2 C8 113.73(12)
C3 C2 B1 122.95(13)
C8 C2 B1 123.16(13)
F3 C3 C2 120.23(12)
F3 C3 C4 115.35(13)
C2 C3 C4 124.42(13)
F2 C4 C5 120.06(13)
F2 C4 C3 120.95(14)
C5 C4 C3 118.98(13)
F1 C5 C4 120.36(13)
F1 C5 C9 120.31(13)
C4 C5 C9 119.33(12)
N1 C6 H2 109.5
N1 C6 H3 109.5
H2 C6 H3 109.5
N1 C6 H4 109.5
H2 C6 H4 109.5
H3 C6 H4 109.5
N1 C7 H6 109.5
N1 C7 H5 109.5
H6 C7 H5 109.5
N1 C7 H7 109.5
H6 C7 H7 109.5
H5 C7 H7 109.5
F5 C8 C9 115.86(12)
F5 C8 C2 120.21(12)
C9 C8 C2 123.93(13)
F4 C9 C5 119.40(12)
F4 C9 C8 121.00(13)
C5 C9 C8 119.60(13)
C2 B1 N1 111.66(11)
C2 B1 H11 109.3
N1 B1 H11 109.3
C2 B1 H10 109.3
N1 B1 H10 109.3
H11 B1 H10 108.0

loop_
_geom_bond_atom_site_label_1
_geom_bond_atom_site_label_2
_geom_bond_distance
F1 C5 1.3433(15)
F2 C4 1.3441(16)
F3 C3 1.3571(17)
F4 C9 1.3479(16)
F5 C8 1.3531(16)
N1 C1 1.483(2)
N1 C6 1.486(2)
N1 C7 1.4899(18)
N1 B1 1.628(2)
C1 H1 0.9800
C1 H8 0.9800
C1 H9 0.9800
C2 C3 1.383(2)
C2 C8 1.387(2)
C2 B1 1.627(2)
C3 C4 1.3882(19)
C4 C5 1.373(2)
C5 C9 1.373(2)
C6 H2 0.9800
C6 H3 0.9800
C6 H4 0.9800
C7 H6 0.9800
C7 H5 0.9800
C7 H7 0.9800
C8 C9 1.3835(18)
B1 H11 0.9900
B1 H10 0.9900

loop_
_geom_torsion_atom_site_label_1
_geom_torsion_atom_site_label_2
_geom_torsion_atom_site_label_3
_geom_torsion_atom_site_label_4
_geom_torsion
C8 C2 C3 F3 -179.37(13)
B1 C2 C3 F3 -3.8(2)
C8 C2 C3 C4 0.2(2)
B1 C2 C3 C4 175.69(14)
F3 C3 C4 F2 0.8(2)
C2 C3 C4 F2 -178.72(14)
F3 C3 C4 C5 -179.81(14)
C2 C3 C4 C5 0.6(2)
F2 C4 C5 F1 -1.5(2)
C3 C4 C5 F1 179.16(14)
F2 C4 C5 C9 178.32(14)
C3 C4 C5 C9 -1.0(2)
C3 C2 C8 F5 179.51(13)
B1 C2 C8 F5 4.0(2)
C3 C2 C8 C9 -0.6(2)
B1 C2 C8 C9 -176.09(14)
F1 C5 C9 F4 0.3(2)
C4 C5 C9 F4 -179.47(14)
F1 C5 C9 C8 -179.54(13)
C4 C5 C9 C8 0.7(2)
F5 C8 C9 F4 0.2(2)
C2 C8 C9 F4 -179.69(14)
F5 C8 C9 C5 -179.91(14)
C2 C8 C9 C5 0.2(2)
C3 C2 B1 N1 92.29(18)
C8 C2 B1 N1 -92.59(17)
C1 N1 B1 C2 -59.21(17)
C6 N1 B1 C2 62.63(17)
C7 N1 B1 C2 -178.48(14)
